data_7133026
loop_
_publ_author_name
'Chen, Wenhao'
'Hu, Haisheng'
'Feng, Jie'
'Zhu, Lei'
'Wu, Di'

_publ_section_title
;
 Synthetic, structural and reactivity studies of a boryl-ethynyl Silylene.
;
_journal_issue 45
_journal_name_full 'Chemical communications (Cambridge, England)'
_journal_page_first 5828
_journal_page_last 5831
_journal_paper_doi 10.1039/d4cc00922c
_journal_volume 60
_journal_year 2024
_chemical_formula_moiety 'C57 H67 B N4 O2 Si'
_chemical_formula_sum 'C57 H67 B N4 O2 Si'
_chemical_formula_weight 879.04
_space_group_crystal_system monoclinic
_space_group_IT_number 14
_space_group_name_Hall '-P 2yn'
_space_group_name_H-M_alt 'P 1 21/n 1'
_atom_sites_solution_hydrogens geom
_atom_sites_solution_primary dual
_audit_creation_date 2022-07-25
_audit_creation_method
;
Olex2 1.2
(compiled 2018.05.29 svn.r3508 for OlexSys, GUI svn.r5506)
;
_audit_update_record
;
2024-05-02 deposited with the CCDC.	2024-05-07 downloaded from the CCDC.
;
_cell_angle_alpha 90
_cell_angle_beta 103.5590(10)
_cell_angle_gamma 90
_cell_formula_units_Z 4
_cell_length_a 12.9587(3)
_cell_length_b 24.1745(5)
_cell_length_c 16.8361(4)
_cell_measurement_reflns_used 8625
_cell_measurement_temperature 170(2)
_cell_measurement_theta_max 27.05
_cell_measurement_theta_min 2.41
_cell_volume 5127.2(2)
_computing_cell_refinement 'SAINT V8.40B (Bruker Nano, Inc., 2019)'
_computing_data_collection 'Bruker Instrument Service vV6.2.14'
_computing_data_reduction 'SAINT V8.40B (Bruker Nano, Inc., 2019)'
_computing_molecular_graphics 'Olex2 (Dolomanov et al., 2009)'
_computing_publication_material 'Olex2 (Dolomanov et al., 2009)'
_computing_structure_refinement 'ShelXL (Sheldrick, 2015)'
_computing_structure_solution 'ShelXT (Sheldrick, 2015)'
_diffrn_ambient_temperature 170.0
_diffrn_measured_fraction_theta_full 0.998
_diffrn_measured_fraction_theta_max 0.998
_diffrn_measurement_device_type 'zju Bruker D8 Venture'
_diffrn_measurement_method '\f and \w scans'
_diffrn_radiation_type MoK\a
_diffrn_radiation_wavelength 0.71073
_diffrn_reflns_av_R_equivalents 0.0645
_diffrn_reflns_av_unetI/netI 0.0501
_diffrn_reflns_Laue_measured_fraction_full 0.998
_diffrn_reflns_Laue_measured_fraction_max 0.998
_diffrn_reflns_limit_h_max 16
_diffrn_reflns_limit_h_min -16
_diffrn_reflns_limit_k_max 30
_diffrn_reflns_limit_k_min -28
_diffrn_reflns_limit_l_max 21
_diffrn_reflns_limit_l_min -21
_diffrn_reflns_number 49442
_diffrn_reflns_point_group_measured_fraction_full 0.998
_diffrn_reflns_point_group_measured_fraction_max 0.998
_diffrn_reflns_theta_full 25.242
_diffrn_reflns_theta_max 27.103
_diffrn_reflns_theta_min 2.260
_diffrn_standards_number 0
_exptl_absorpt_coefficient_mu 0.090
_exptl_absorpt_correction_T_max 0.7455
_exptl_absorpt_correction_T_min 0.7087
_exptl_absorpt_correction_type multi-scan
_exptl_absorpt_process_details
;
SADABS-2016/2 (Bruker,2016/2) was used for absorption correction.
wR2(int) was 0.1041 before and 0.0589 after correction.
The Ratio of minimum to maximum transmission is 0.9506.
The \l/2 correction factor is Not present.
;
_exptl_crystal_colour colourless
_exptl_crystal_colour_primary colourless
_exptl_crystal_density_diffrn 1.139
_exptl_crystal_description block
_exptl_crystal_F_000 1888
_exptl_crystal_size_max 0.16
_exptl_crystal_size_mid 0.06
_exptl_crystal_size_min 0.04
_refine_diff_density_max 0.182
_refine_diff_density_min -0.336
_refine_diff_density_rms 0.040
_refine_ls_extinction_method none
_refine_ls_goodness_of_fit_ref 1.024
_refine_ls_hydrogen_treatment constr
_refine_ls_matrix_type full
_refine_ls_number_parameters 600
_refine_ls_number_reflns 11311
_refine_ls_number_restraints 0
_refine_ls_restrained_S_all 1.024
_refine_ls_R_factor_all 0.0791
_refine_ls_R_factor_gt 0.0468
_refine_ls_shift/su_max 0.001
_refine_ls_shift/su_mean 0.000
_refine_ls_structure_factor_coef Fsqd
_refine_ls_weighting_details 'w=1/[\s^2^(Fo^2^)+(0.0393P)^2^+1.5230P] where P=(Fo^2^+2Fc^2^)/3'
_refine_ls_weighting_scheme calc
_refine_ls_wR_factor_gt 0.0979
_refine_ls_wR_factor_ref 0.1149
_reflns_Friedel_coverage 0.000
_reflns_number_gt 7944
_reflns_number_total 11311
_reflns_threshold_expression 'I > 2\s(I)'
_cod_data_source_file d4cc00922c2.cif
_cod_data_source_block mo_220722_fj0718_910_0m
_cod_depositor_comments 'Adding full bibliography for 7133025--7133030.cif.'
_cod_database_code 7133026
_shelx_shelxl_version_number 2018/3
_shelx_space_group_comment
;
The symmetry employed for this shelxl refinement is uniquely defined
by the following loop, which should always be used as a source of
symmetry information in preference to the above space-group names.
They are only intended as comments.
;
_shelx_estimated_absorpt_t_max 0.996
_shelx_estimated_absorpt_t_min 0.986
_olex2_refinement_description
;
1. Fixed Uiso
 At 1.2 times of:
  All C(H) groups
 At 1.5 times of:
  All C(H,H,H) groups
2.a Ternary CH refined with riding coordinates:
 C11(H11), C14(H14), C23(H23), C26(H26)
2.b Aromatic/amide H refined with riding coordinates:
 C3(H3), C4(H4), C7(H7), C8(H8), C9(H9), C19(H19), C20(H20), C21(H21),
 C35(H35), C36(H36), C37(H37), C38(H38), C39(H39), C46(H46), C47(H47), C48(H48),
  C49(H49), C53(H53), C54(H54), C55(H55), C56(H56)
2.c Idealised Me refined as rotating group:
 C12(H12A,H12B,H12C), C13(H13A,H13B,H13C), C15(H15A,H15B,H15C), C16(H16A,H16B,
 H16C), C24(H24A,H24B,H24C), C25(H25A,H25B,H25C), C27(H27A,H27B,H27C), C28(H28A,
 H28B,H28C), C31(H31A,H31B,H31C), C32(H32A,H32B,H32C), C33(H33A,H33B,H33C),
 C41(H41A,H41B,H41C), C42(H42A,H42B,H42C), C43(H43A,H43B,H43C)
;
_olex2_submission_special_instructions 'No special instructions were received'

loop_
_space_group_symop_operation_xyz
'x, y, z'
'-x+1/2, y+1/2, -z+1/2'
'-x, -y, -z'
'x-1/2, -y-1/2, z-1/2'

loop_
_atom_site_label
_atom_site_type_symbol
_atom_site_fract_x
_atom_site_fract_y
_atom_site_fract_z
_atom_site_U_iso_or_equiv
_atom_site_adp_type
_atom_site_occupancy
_atom_site_site_symmetry_order
_atom_site_calc_flag
_atom_site_refinement_flags_posn
_atom_site_refinement_flags_adp
_atom_site_refinement_flags_occupancy
_atom_site_disorder_assembly
_atom_site_disorder_group
Si1 Si 0.78530(4) 0.44495(2) 0.37058(3) 0.02570(11) Uani 1 1 d . . . . .
O1 O 0.72438(9) 0.49671(4) 0.40968(6) 0.0289(3) Uani 1 1 d . . . . .
O2 O 0.79278(10) 0.40512(5) 0.45750(6) 0.0312(3) Uani 1 1 d . . . . .
N1 N 0.65509(11) 0.29291(5) 0.11996(8) 0.0276(3) Uani 1 1 d . . . . .
N2 N 0.52986(11) 0.28226(6) 0.19265(8) 0.0288(3) Uani 1 1 d . . . . .
N3 N 0.81003(11) 0.49306(6) 0.28729(8) 0.0286(3) Uani 1 1 d . . . . .
N4 N 0.92307(11) 0.44116(5) 0.36546(8) 0.0293(3) Uani 1 1 d . . . . .
C1 C 0.70877(13) 0.39602(7) 0.29522(9) 0.0271(3) Uani 1 1 d . . . . .
C2 C 0.66805(13) 0.36174(7) 0.24508(9) 0.0262(3) Uani 1 1 d . . . . .
C3 C 0.58832(15) 0.24885(7) 0.08778(11) 0.0354(4) Uani 1 1 d . . . . .
H3 H 0.594228 0.227046 0.042107 0.042 Uiso 1 1 calc R . . . .
C4 C 0.51491(15) 0.24209(7) 0.13109(11) 0.0363(4) Uani 1 1 d . . . . .
H4 H 0.461254 0.214483 0.121614 0.044 Uiso 1 1 calc R . . . .
C5 C 0.72494(14) 0.31720(7) 0.07471(9) 0.0281(4) Uani 1 1 d . . . . .
C6 C 0.68112(15) 0.35377(7) 0.01140(10) 0.0346(4) Uani 1 1 d . . . . .
C7 C 0.74869(17) 0.37677(8) -0.03315(12) 0.0440(5) Uani 1 1 d . . . . .
H7 H 0.720822 0.401600 -0.076633 0.053 Uiso 1 1 calc R . . . .
C8 C 0.85479(17) 0.36404(8) -0.01506(12) 0.0448(5) Uani 1 1 d . . . . .
H8 H 0.899648 0.380121 -0.046003 0.054 Uiso 1 1 calc R . . . .
C9 C 0.89685(15) 0.32800(8) 0.04785(11) 0.0378(4) Uani 1 1 d . . . . .
H9 H 0.970579 0.319802 0.059862 0.045 Uiso 1 1 calc R . . . .
C10 C 0.83297(14) 0.30342(7) 0.09406(10) 0.0306(4) Uani 1 1 d . . . . .
C11 C 0.56395(16) 0.36849(8) -0.00982(11) 0.0421(5) Uani 1 1 d . . . . .
H11 H 0.531720 0.351842 0.033096 0.051 Uiso 1 1 calc R . . . .
C12 C 0.54616(19) 0.43063(9) -0.00884(14) 0.0593(6) Uani 1 1 d . . . . .
H12A H 0.581144 0.445475 0.044890 0.089 Uiso 1 1 calc GR . . . .
H12B H 0.469853 0.438279 -0.019848 0.089 Uiso 1 1 calc GR . . . .
H12C H 0.576006 0.448178 -0.050934 0.089 Uiso 1 1 calc GR . . . .
C13 C 0.50732(19) 0.34334(10) -0.09196(13) 0.0590(6) Uani 1 1 d . . . . .
H13A H 0.534683 0.360243 -0.135804 0.088 Uiso 1 1 calc GR . . . .
H13B H 0.430885 0.350322 -0.101618 0.088 Uiso 1 1 calc GR . . . .
H13C H 0.520137 0.303371 -0.091015 0.088 Uiso 1 1 calc GR . . . .
C14 C 0.87885(15) 0.26202(8) 0.16087(11) 0.0409(4) Uani 1 1 d . . . . .
H14 H 0.839119 0.265942 0.204812 0.049 Uiso 1 1 calc R . . . .
C15 C 0.99619(17) 0.27120(9) 0.19954(13) 0.0513(5) Uani 1 1 d . . . . .
H15A H 1.038374 0.260404 0.160772 0.077 Uiso 1 1 calc GR . . . .
H15B H 1.017177 0.248714 0.249152 0.077 Uiso 1 1 calc GR . . . .
H15C H 1.008487 0.310368 0.213587 0.077 Uiso 1 1 calc GR . . . .
C16 C 0.8624(2) 0.20303(9) 0.12786(17) 0.0690(7) Uani 1 1 d . . . . .
H16A H 0.786324 0.195966 0.107472 0.103 Uiso 1 1 calc GR . . . .
H16B H 0.891862 0.176812 0.171714 0.103 Uiso 1 1 calc GR . . . .
H16C H 0.898482 0.198464 0.083219 0.103 Uiso 1 1 calc GR . . . .
C17 C 0.45982(14) 0.28605(7) 0.24739(10) 0.0313(4) Uani 1 1 d . . . . .
C18 C 0.36430(15) 0.31504(8) 0.22217(11) 0.0371(4) Uani 1 1 d . . . . .
C19 C 0.29634(16) 0.31621(9) 0.27509(12) 0.0460(5) Uani 1 1 d . . . . .
H19 H 0.231004 0.335670 0.259673 0.055 Uiso 1 1 calc R . . . .
C20 C 0.32231(18) 0.28957(9) 0.34948(13) 0.0494(5) Uani 1 1 d . . . . .
H20 H 0.274202 0.290116 0.384244 0.059 Uiso 1 1 calc R . . . .
C21 C 0.41727(18) 0.26230(8) 0.37355(12) 0.0459(5) Uani 1 1 d . . . . .
H21 H 0.434635 0.244729 0.425456 0.055 Uiso 1 1 calc R . . . .
C22 C 0.48887(15) 0.25982(7) 0.32345(11) 0.0368(4) Uani 1 1 d . . . . .
C23 C 0.33709(16) 0.34617(9) 0.14153(12) 0.0448(5) Uani 1 1 d . . . . .
H23 H 0.377616 0.328647 0.104401 0.054 Uiso 1 1 calc R . . . .
C24 C 0.3726(2) 0.40626(10) 0.15378(13) 0.0592(6) Uani 1 1 d . . . . .
H24A H 0.333885 0.424592 0.189909 0.089 Uiso 1 1 calc GR . . . .
H24B H 0.357673 0.425187 0.100833 0.089 Uiso 1 1 calc GR . . . .
H24C H 0.448918 0.407677 0.178468 0.089 Uiso 1 1 calc GR . . . .
C25 C 0.21948(18) 0.34314(11) 0.09936(15) 0.0686(7) Uani 1 1 d . . . . .
H25A H 0.197555 0.304321 0.092029 0.103 Uiso 1 1 calc GR . . . .
H25B H 0.207385 0.361274 0.045912 0.103 Uiso 1 1 calc GR . . . .
H25C H 0.177920 0.361890 0.133052 0.103 Uiso 1 1 calc GR . . . .
C26 C 0.59429(17) 0.23069(9) 0.35175(12) 0.0465(5) Uani 1 1 d . . . . .
H26 H 0.629606 0.230203 0.304933 0.056 Uiso 1 1 calc R . . . .
C27 C 0.6669(2) 0.26193(10) 0.42201(15) 0.0662(7) Uani 1 1 d . . . . .
H27A H 0.678284 0.299590 0.404302 0.099 Uiso 1 1 calc GR . . . .
H27B H 0.735180 0.242735 0.438198 0.099 Uiso 1 1 calc GR . . . .
H27C H 0.633662 0.263511 0.468615 0.099 Uiso 1 1 calc GR . . . .
C28 C 0.5799(2) 0.17074(9) 0.37574(14) 0.0569(6) Uani 1 1 d . . . . .
H28A H 0.550041 0.169997 0.424064 0.085 Uiso 1 1 calc GR . . . .
H28B H 0.648930 0.152006 0.388124 0.085 Uiso 1 1 calc GR . . . .
H28C H 0.531664 0.151766 0.330410 0.085 Uiso 1 1 calc GR . . . .
C29 C 0.90800(13) 0.47474(7) 0.29909(10) 0.0291(4) Uani 1 1 d . . . . .
C30 C 0.75218(14) 0.53607(7) 0.23133(10) 0.0315(4) Uani 1 1 d . . . . .
C31 C 0.63403(15) 0.52675(9) 0.22624(12) 0.0465(5) Uani 1 1 d . . . . .
H31A H 0.613225 0.490134 0.202947 0.070 Uiso 1 1 calc GR . . . .
H31B H 0.592402 0.555211 0.191378 0.070 Uiso 1 1 calc GR . . . .
H31C H 0.620798 0.528934 0.281121 0.070 Uiso 1 1 calc GR . . . .
C32 C 0.78619(18) 0.59265(8) 0.26923(12) 0.0458(5) Uani 1 1 d . . . . .
H32A H 0.772034 0.594502 0.323849 0.069 Uiso 1 1 calc GR . . . .
H32B H 0.746085 0.621733 0.234731 0.069 Uiso 1 1 calc GR . . . .
H32C H 0.862253 0.597948 0.273393 0.069 Uiso 1 1 calc GR . . . .
C33 C 0.77036(16) 0.53282(8) 0.14494(10) 0.0407(4) Uani 1 1 d . . . . .
H33A H 0.843860 0.543087 0.146122 0.061 Uiso 1 1 calc GR . . . .
H33B H 0.721856 0.558298 0.109121 0.061 Uiso 1 1 calc GR . . . .
H33C H 0.757006 0.494974 0.124193 0.061 Uiso 1 1 calc GR . . . .
C34 C 0.98125(14) 0.48571(7) 0.24511(11) 0.0335(4) Uani 1 1 d . . . . .
C35 C 1.04973(15) 0.53085(8) 0.25817(13) 0.0447(5) Uani 1 1 d . . . . .
H35 H 1.054440 0.553971 0.304505 0.054 Uiso 1 1 calc R . . . .
C36 C 1.11106(17) 0.54161(10) 0.20258(16) 0.0599(6) Uani 1 1 d . . . . .
H36 H 1.157790 0.572453 0.210724 0.072 Uiso 1 1 calc R . . . .
C37 C 1.10467(19) 0.50795(10) 0.13573(16) 0.0631(7) Uani 1 1 d . . . . .
H37 H 1.147212 0.515650 0.098148 0.076 Uiso 1 1 calc R . . . .
C38 C 1.03736(18) 0.46332(9) 0.12290(14) 0.0545(6) Uani 1 1 d . . . . .
H38 H 1.033389 0.440251 0.076593 0.065 Uiso 1 1 calc R . . . .
C39 C 0.97525(16) 0.45196(8) 0.17752(12) 0.0410(4) Uani 1 1 d . . . . .
H39 H 0.928577 0.421099 0.168739 0.049 Uiso 1 1 calc R . . . .
C40 C 1.01371(14) 0.40483(7) 0.40496(11) 0.0353(4) Uani 1 1 d . . . . .
C41 C 1.04332(18) 0.41894(10) 0.49582(12) 0.0575(6) Uani 1 1 d . . . . .
H41A H 1.069227 0.457119 0.503056 0.086 Uiso 1 1 calc GR . . . .
H41B H 1.099085 0.393718 0.524214 0.086 Uiso 1 1 calc GR . . . .
H41C H 0.980659 0.415029 0.518553 0.086 Uiso 1 1 calc GR . . . .
C42 C 1.11135(16) 0.41211(10) 0.37018(14) 0.0544(6) Uani 1 1 d . . . . .
H42A H 1.093986 0.401524 0.312383 0.082 Uiso 1 1 calc GR . . . .
H42B H 1.168923 0.388600 0.400383 0.082 Uiso 1 1 calc GR . . . .
H42C H 1.133932 0.450898 0.375411 0.082 Uiso 1 1 calc GR . . . .
C43 C 0.97528(17) 0.34480(8) 0.39288(12) 0.0457(5) Uani 1 1 d . . . . .
H43A H 0.917908 0.338907 0.420918 0.069 Uiso 1 1 calc GR . . . .
H43B H 1.034314 0.319767 0.415591 0.069 Uiso 1 1 calc GR . . . .
H43C H 0.949043 0.337324 0.334410 0.069 Uiso 1 1 calc GR . . . .
C44 C 0.70196(13) 0.48131(7) 0.48279(9) 0.0278(4) Uani 1 1 d . . . . .
C45 C 0.64387(13) 0.51479(7) 0.52558(10) 0.0298(4) Uani 1 1 d . . . . .
C46 C 0.60542(14) 0.56751(7) 0.49722(11) 0.0344(4) Uani 1 1 d . . . . .
H46 H 0.618983 0.581645 0.448004 0.041 Uiso 1 1 calc R . . . .
C47 C 0.54866(15) 0.59842(8) 0.54024(12) 0.0404(4) Uani 1 1 d . . . . .
H47 H 0.522071 0.633690 0.520480 0.049 Uiso 1 1 calc R . . . .
C48 C 0.52987(16) 0.57805(8) 0.61327(12) 0.0434(5) Uani 1 1 d . . . . .
H48 H 0.491579 0.599881 0.643515 0.052 Uiso 1 1 calc R . . . .
C49 C 0.56619(15) 0.52689(8) 0.64153(11) 0.0404(4) Uani 1 1 d . . . . .
H49 H 0.552450 0.513848 0.691270 0.049 Uiso 1 1 calc R . . . .
C50 C 0.62348(14) 0.49299(7) 0.59885(10) 0.0318(4) Uani 1 1 d . . . . .
C51 C 0.72058(14) 0.40633(7) 0.58070(9) 0.0301(4) Uani 1 1 d . . . . .
C52 C 0.73953(13) 0.43067(7) 0.50846(9) 0.0285(4) Uani 1 1 d . . . . .
C53 C 0.75671(15) 0.35298(7) 0.60638(10) 0.0363(4) Uani 1 1 d . . . . .
H53 H 0.797135 0.332685 0.575990 0.044 Uiso 1 1 calc R . . . .
C54 C 0.73422(17) 0.32978(8) 0.67506(11) 0.0435(5) Uani 1 1 d . . . . .
H54 H 0.760021 0.293976 0.692674 0.052 Uiso 1 1 calc R . . . .
C55 C 0.67313(17) 0.35940(9) 0.71854(11) 0.0455(5) Uani 1 1 d . . . . .
H55 H 0.656352 0.343188 0.765357 0.055 Uiso 1 1 calc R . . . .
C56 C 0.63693(16) 0.41155(8) 0.69477(11) 0.0409(4) Uani 1 1 d . . . . .
H56 H 0.595238 0.430679 0.725409 0.049 Uiso 1 1 calc R . . . .
C57 C 0.66019(14) 0.43751(7) 0.62570(10) 0.0319(4) Uani 1 1 d . . . . .
B1 B 0.61934(15) 0.31484(8) 0.18765(11) 0.0251(4) Uani 1 1 d . . . . .

loop_
_atom_site_aniso_label
_atom_site_aniso_U_11
_atom_site_aniso_U_22
_atom_site_aniso_U_33
_atom_site_aniso_U_23
_atom_site_aniso_U_13
_atom_site_aniso_U_12
Si1 0.0268(2) 0.0237(2) 0.0252(2) -0.00139(18) 0.00324(18) 0.00035(19)
O1 0.0328(7) 0.0253(6) 0.0278(6) -0.0009(5) 0.0056(5) 0.0028(5)
O2 0.0395(7) 0.0283(6) 0.0263(6) 0.0000(5) 0.0091(5) 0.0077(5)
N1 0.0285(8) 0.0286(7) 0.0273(7) -0.0043(6) 0.0097(6) -0.0033(6)
N2 0.0279(8) 0.0307(7) 0.0296(7) -0.0067(6) 0.0103(6) -0.0046(6)
N3 0.0240(8) 0.0282(7) 0.0315(7) 0.0031(6) 0.0024(6) 0.0013(6)
N4 0.0259(8) 0.0258(7) 0.0333(7) 0.0023(6) 0.0011(6) 0.0004(6)
C1 0.0271(9) 0.0290(8) 0.0265(8) 0.0007(7) 0.0090(7) -0.0014(7)
C2 0.0246(9) 0.0308(8) 0.0258(8) 0.0011(7) 0.0109(7) 0.0002(7)
C3 0.0401(11) 0.0323(9) 0.0355(9) -0.0125(7) 0.0126(8) -0.0078(8)
C4 0.0345(10) 0.0353(9) 0.0401(10) -0.0123(8) 0.0105(8) -0.0110(8)
C5 0.0330(10) 0.0280(8) 0.0266(8) -0.0045(7) 0.0135(7) -0.0020(7)
C6 0.0388(11) 0.0366(10) 0.0299(8) -0.0007(7) 0.0108(8) 0.0032(8)
C7 0.0517(13) 0.0453(11) 0.0400(10) 0.0110(9) 0.0205(9) 0.0069(10)
C8 0.0510(13) 0.0452(11) 0.0463(11) 0.0075(9) 0.0276(10) -0.0006(10)
C9 0.0358(11) 0.0399(10) 0.0428(10) -0.0011(8) 0.0193(8) 0.0008(8)
C10 0.0339(10) 0.0293(9) 0.0311(8) -0.0051(7) 0.0125(7) 0.0000(7)
C11 0.0407(11) 0.0504(12) 0.0350(9) 0.0057(9) 0.0083(8) 0.0081(9)
C12 0.0517(14) 0.0584(14) 0.0615(14) -0.0105(11) 0.0009(11) 0.0184(11)
C13 0.0554(15) 0.0589(14) 0.0552(13) -0.0064(11) -0.0020(11) 0.0049(11)
C14 0.0360(11) 0.0469(11) 0.0434(10) 0.0092(9) 0.0166(9) 0.0077(9)
C15 0.0415(13) 0.0593(13) 0.0522(12) 0.0048(10) 0.0092(10) 0.0119(10)
C16 0.0657(17) 0.0362(12) 0.0984(19) 0.0157(12) 0.0058(14) 0.0000(11)
C17 0.0289(10) 0.0313(9) 0.0366(9) -0.0092(7) 0.0135(7) -0.0083(7)
C18 0.0316(10) 0.0387(10) 0.0421(10) -0.0127(8) 0.0110(8) -0.0046(8)
C19 0.0337(11) 0.0507(12) 0.0576(12) -0.0171(10) 0.0186(9) -0.0029(9)
C20 0.0509(13) 0.0482(12) 0.0614(13) -0.0132(10) 0.0379(11) -0.0099(10)
C21 0.0596(14) 0.0390(10) 0.0477(11) -0.0025(9) 0.0303(10) -0.0057(10)
C22 0.0418(11) 0.0330(9) 0.0406(10) -0.0034(8) 0.0199(9) -0.0039(8)
C23 0.0353(11) 0.0557(13) 0.0414(10) -0.0097(9) 0.0051(8) 0.0077(9)
C24 0.0606(16) 0.0603(14) 0.0513(12) 0.0055(11) 0.0024(11) -0.0035(12)
C25 0.0448(14) 0.0852(19) 0.0642(15) -0.0137(13) -0.0103(11) 0.0041(13)
C26 0.0502(13) 0.0508(12) 0.0437(11) 0.0103(9) 0.0216(10) 0.0066(10)
C27 0.0595(16) 0.0536(14) 0.0780(16) 0.0184(12) 0.0009(13) -0.0081(12)
C28 0.0736(17) 0.0416(12) 0.0571(13) -0.0027(10) 0.0183(12) 0.0095(11)
C29 0.0257(9) 0.0245(8) 0.0346(9) -0.0034(7) 0.0022(7) -0.0052(7)
C30 0.0300(10) 0.0316(9) 0.0314(8) 0.0070(7) 0.0040(7) 0.0048(7)
C31 0.0303(11) 0.0633(13) 0.0440(11) 0.0207(10) 0.0050(8) 0.0105(9)
C32 0.0564(14) 0.0327(10) 0.0456(11) 0.0028(8) 0.0066(10) 0.0089(9)
C33 0.0392(11) 0.0475(11) 0.0337(9) 0.0073(8) 0.0052(8) 0.0056(9)
C34 0.0239(9) 0.0312(9) 0.0449(10) 0.0062(8) 0.0067(8) 0.0004(7)
C35 0.0309(11) 0.0383(10) 0.0611(12) 0.0069(9) 0.0032(9) -0.0065(8)
C36 0.0337(12) 0.0531(14) 0.0923(18) 0.0239(13) 0.0135(12) -0.0103(10)
C37 0.0455(14) 0.0668(16) 0.0873(18) 0.0296(14) 0.0366(13) 0.0087(12)
C38 0.0546(15) 0.0532(13) 0.0644(14) 0.0094(11) 0.0315(12) 0.0092(11)
C39 0.0385(11) 0.0359(10) 0.0519(11) 0.0035(9) 0.0174(9) 0.0007(8)
C40 0.0300(10) 0.0344(9) 0.0370(9) 0.0011(8) -0.0012(8) 0.0080(8)
C41 0.0499(14) 0.0662(15) 0.0432(11) -0.0096(10) -0.0154(10) 0.0180(11)
C42 0.0301(11) 0.0592(14) 0.0703(14) 0.0150(11) 0.0043(10) 0.0135(10)
C43 0.0504(13) 0.0326(10) 0.0531(12) 0.0031(9) 0.0103(10) 0.0134(9)
C44 0.0284(9) 0.0291(8) 0.0244(8) -0.0039(7) 0.0029(7) -0.0019(7)
C45 0.0258(9) 0.0298(9) 0.0317(8) -0.0073(7) 0.0024(7) 0.0000(7)
C46 0.0323(10) 0.0303(9) 0.0382(9) -0.0077(7) 0.0034(8) 0.0005(7)
C47 0.0356(11) 0.0302(9) 0.0527(11) -0.0129(8) 0.0046(9) 0.0027(8)
C48 0.0369(11) 0.0417(11) 0.0537(12) -0.0202(9) 0.0145(9) 0.0011(9)
C49 0.0367(11) 0.0470(11) 0.0390(10) -0.0151(9) 0.0114(8) -0.0063(9)
C50 0.0273(9) 0.0351(9) 0.0315(8) -0.0104(7) 0.0038(7) -0.0038(7)
C51 0.0296(9) 0.0328(9) 0.0257(8) -0.0024(7) 0.0019(7) -0.0018(7)
C52 0.0280(9) 0.0301(9) 0.0256(8) -0.0043(7) 0.0026(7) 0.0018(7)
C53 0.0387(11) 0.0355(10) 0.0331(9) 0.0009(8) 0.0052(8) 0.0030(8)
C54 0.0528(13) 0.0380(10) 0.0383(10) 0.0078(8) 0.0083(9) -0.0002(9)
C55 0.0526(13) 0.0492(12) 0.0360(10) 0.0025(9) 0.0128(9) -0.0102(10)
C56 0.0405(11) 0.0484(11) 0.0353(9) -0.0066(8) 0.0120(8) -0.0063(9)
C57 0.0282(9) 0.0389(10) 0.0269(8) -0.0062(7) 0.0029(7) -0.0033(8)
B1 0.0233(10) 0.0275(9) 0.0248(8) 0.0002(7) 0.0059(7) 0.0000(7)

loop_
_atom_type_symbol
_atom_type_description
_atom_type_scat_dispersion_real
_atom_type_scat_dispersion_imag
_atom_type_scat_source
C C 0.0033 0.0016 'International Tables Vol C Tables 4.2.6.8 and 6.1.1.4'
H H 0.0000 0.0000 'International Tables Vol C Tables 4.2.6.8 and 6.1.1.4'
B B 0.0013 0.0007 'International Tables Vol C Tables 4.2.6.8 and 6.1.1.4'
N N 0.0061 0.0033 'International Tables Vol C Tables 4.2.6.8 and 6.1.1.4'
O O 0.0106 0.0060 'International Tables Vol C Tables 4.2.6.8 and 6.1.1.4'
Si Si 0.0817 0.0704 'International Tables Vol C Tables 4.2.6.8 and 6.1.1.4'

loop_
_geom_angle_atom_site_label_1
_geom_angle_atom_site_label_2
_geom_angle_atom_site_label_3
_geom_angle
_geom_angle_site_symmetry_1
_geom_angle_site_symmetry_3
_geom_angle_publ_flag
O1 Si1 O2 91.21(5) . . ?
O1 Si1 N3 90.53(6) . . ?
O1 Si1 N4 127.67(6) . . ?
O1 Si1 C1 121.12(7) . . ?
O2 Si1 N3 166.72(6) . . ?
O2 Si1 N4 98.71(6) . . ?
O2 Si1 C1 97.99(6) . . ?
N4 Si1 N3 70.00(6) . . ?
N4 Si1 C1 108.19(7) . . ?
C1 Si1 N3 92.37(6) . . ?
C44 O1 Si1 111.24(10) . . ?
C52 O2 Si1 109.98(10) . . ?
C3 N1 C5 120.97(13) . . ?
C3 N1 B1 107.74(14) . . ?
B1 N1 C5 129.27(14) . . ?
C4 N2 C17 121.28(14) . . ?
C4 N2 B1 108.29(13) . . ?
B1 N2 C17 130.43(13) . . ?
C29 N3 Si1 90.35(10) . . ?
C29 N3 C30 131.18(14) . . ?
C30 N3 Si1 138.43(11) . . ?
C29 N4 Si1 93.20(10) . . ?
C29 N4 C40 131.68(15) . . ?
C40 N4 Si1 133.68(12) . . ?
C2 C1 Si1 173.53(15) . . ?
C1 C2 B1 175.10(17) . . ?
N1 C3 H3 125.2 . . ?
C4 C3 N1 109.64(14) . . ?
C4 C3 H3 125.2 . . ?
N2 C4 H4 125.5 . . ?
C3 C4 N2 109.04(15) . . ?
C3 C4 H4 125.5 . . ?
C6 C5 N1 117.92(15) . . ?
C6 C5 C10 122.17(15) . . ?
C10 C5 N1 119.90(15) . . ?
C5 C6 C11 122.16(16) . . ?
C7 C6 C5 117.89(17) . . ?
C7 C6 C11 119.94(17) . . ?
C6 C7 H7 119.5 . . ?
C8 C7 C6 120.92(18) . . ?
C8 C7 H7 119.5 . . ?
C7 C8 H8 119.8 . . ?
C7 C8 C9 120.44(17) . . ?
C9 C8 H8 119.8 . . ?
C8 C9 H9 119.4 . . ?
C8 C9 C10 121.16(18) . . ?
C10 C9 H9 119.4 . . ?
C5 C10 C14 121.68(15) . . ?
C9 C10 C5 117.40(16) . . ?
C9 C10 C14 120.89(17) . . ?
C6 C11 H11 107.4 . . ?
C6 C11 C12 112.01(17) . . ?
C6 C11 C13 111.14(16) . . ?
C12 C11 H11 107.4 . . ?
C12 C11 C13 111.11(17) . . ?
C13 C11 H11 107.4 . . ?
C11 C12 H12A 109.5 . . ?
C11 C12 H12B 109.5 . . ?
C11 C12 H12C 109.5 . . ?
H12A C12 H12B 109.5 . . ?
H12A C12 H12C 109.5 . . ?
H12B C12 H12C 109.5 . . ?
C11 C13 H13A 109.5 . . ?
C11 C13 H13B 109.5 . . ?
C11 C13 H13C 109.5 . . ?
H13A C13 H13B 109.5 . . ?
H13A C13 H13C 109.5 . . ?
H13B C13 H13C 109.5 . . ?
C10 C14 H14 107.8 . . ?
C10 C14 C15 113.51(16) . . ?
C10 C14 C16 110.41(17) . . ?
C15 C14 H14 107.8 . . ?
C15 C14 C16 109.36(17) . . ?
C16 C14 H14 107.8 . . ?
C14 C15 H15A 109.5 . . ?
C14 C15 H15B 109.5 . . ?
C14 C15 H15C 109.5 . . ?
H15A C15 H15B 109.5 . . ?
H15A C15 H15C 109.5 . . ?
H15B C15 H15C 109.5 . . ?
C14 C16 H16A 109.5 . . ?
C14 C16 H16B 109.5 . . ?
C14 C16 H16C 109.5 . . ?
H16A C16 H16B 109.5 . . ?
H16A C16 H16C 109.5 . . ?
H16B C16 H16C 109.5 . . ?
C18 C17 N2 118.89(15) . . ?
C18 C17 C22 122.27(16) . . ?
C22 C17 N2 118.83(16) . . ?
C17 C18 C23 121.52(16) . . ?
C19 C18 C17 117.60(18) . . ?
C19 C18 C23 120.84(18) . . ?
C18 C19 H19 119.5 . . ?
C20 C19 C18 121.06(19) . . ?
C20 C19 H19 119.5 . . ?
C19 C20 H20 119.9 . . ?
C21 C20 C19 120.30(18) . . ?
C21 C20 H20 119.9 . . ?
C20 C21 H21 119.3 . . ?
C20 C21 C22 121.37(19) . . ?
C22 C21 H21 119.3 . . ?
C17 C22 C26 121.95(16) . . ?
C21 C22 C17 117.38(18) . . ?
C21 C22 C26 120.66(17) . . ?
C18 C23 H23 107.6 . . ?
C18 C23 C24 110.61(16) . . ?
C18 C23 C25 112.92(18) . . ?
C24 C23 H23 107.6 . . ?
C24 C23 C25 110.23(19) . . ?
C25 C23 H23 107.6 . . ?
C23 C24 H24A 109.5 . . ?
C23 C24 H24B 109.5 . . ?
C23 C24 H24C 109.5 . . ?
H24A C24 H24B 109.5 . . ?
H24A C24 H24C 109.5 . . ?
H24B C24 H24C 109.5 . . ?
C23 C25 H25A 109.5 . . ?
C23 C25 H25B 109.5 . . ?
C23 C25 H25C 109.5 . . ?
H25A C25 H25B 109.5 . . ?
H25A C25 H25C 109.5 . . ?
H25B C25 H25C 109.5 . . ?
C22 C26 H26 107.7 . . ?
C22 C26 C27 111.14(18) . . ?
C22 C26 C28 111.62(18) . . ?
C27 C26 H26 107.7 . . ?
C27 C26 C28 110.82(17) . . ?
C28 C26 H26 107.7 . . ?
C26 C27 H27A 109.5 . . ?
C26 C27 H27B 109.5 . . ?
C26 C27 H27C 109.5 . . ?
H27A C27 H27B 109.5 . . ?
H27A C27 H27C 109.5 . . ?
H27B C27 H27C 109.5 . . ?
C26 C28 H28A 109.5 . . ?
C26 C28 H28B 109.5 . . ?
C26 C28 H28C 109.5 . . ?
H28A C28 H28B 109.5 . . ?
H28A C28 H28C 109.5 . . ?
H28B C28 H28C 109.5 . . ?
N3 C29 N4 105.85(14) . . ?
N3 C29 C34 125.51(15) . . ?
N4 C29 C34 128.45(15) . . ?
N3 C30 C31 106.41(14) . . ?
N3 C30 C32 107.96(14) . . ?
N3 C30 C33 113.62(14) . . ?
C31 C30 C32 109.98(16) . . ?
C33 C30 C31 108.33(15) . . ?
C33 C30 C32 110.44(15) . . ?
C30 C31 H31A 109.5 . . ?
C30 C31 H31B 109.5 . . ?
C30 C31 H31C 109.5 . . ?
H31A C31 H31B 109.5 . . ?
H31A C31 H31C 109.5 . . ?
H31B C31 H31C 109.5 . . ?
C30 C32 H32A 109.5 . . ?
C30 C32 H32B 109.5 . . ?
C30 C32 H32C 109.5 . . ?
H32A C32 H32B 109.5 . . ?
H32A C32 H32C 109.5 . . ?
H32B C32 H32C 109.5 . . ?
C30 C33 H33A 109.5 . . ?
C30 C33 H33B 109.5 . . ?
C30 C33 H33C 109.5 . . ?
H33A C33 H33B 109.5 . . ?
H33A C33 H33C 109.5 . . ?
H33B C33 H33C 109.5 . . ?
C35 C34 C29 121.30(17) . . ?
C39 C34 C29 118.44(16) . . ?
C39 C34 C35 120.12(18) . . ?
C34 C35 H35 120.5 . . ?
C36 C35 C34 119.1(2) . . ?
C36 C35 H35 120.5 . . ?
C35 C36 H36 119.8 . . ?
C37 C36 C35 120.5(2) . . ?
C37 C36 H36 119.8 . . ?
C36 C37 H37 119.7 . . ?
C38 C37 C36 120.5(2) . . ?
C38 C37 H37 119.7 . . ?
C37 C38 H38 120.1 . . ?
C37 C38 C39 119.9(2) . . ?
C39 C38 H38 120.1 . . ?
C34 C39 H39 120.0 . . ?
C38 C39 C34 119.92(19) . . ?
C38 C39 H39 120.0 . . ?
N4 C40 C41 107.57(14) . . ?
N4 C40 C42 113.48(15) . . ?
N4 C40 C43 107.51(14) . . ?
C41 C40 C43 110.01(17) . . ?
C42 C40 C41 108.85(17) . . ?
C42 C40 C43 109.37(16) . . ?
C40 C41 H41A 109.5 . . ?
C40 C41 H41B 109.5 . . ?
C40 C41 H41C 109.5 . . ?
H41A C41 H41B 109.5 . . ?
H41A C41 H41C 109.5 . . ?
H41B C41 H41C 109.5 . . ?
C40 C42 H42A 109.5 . . ?
C40 C42 H42B 109.5 . . ?
C40 C42 H42C 109.5 . . ?
H42A C42 H42B 109.5 . . ?
H42A C42 H42C 109.5 . . ?
H42B C42 H42C 109.5 . . ?
C40 C43 H43A 109.5 . . ?
C40 C43 H43B 109.5 . . ?
C40 C43 H43C 109.5 . . ?
H43A C43 H43B 109.5 . . ?
H43A C43 H43C 109.5 . . ?
H43B C43 H43C 109.5 . . ?
O1 C44 C45 123.29(15) . . ?
C52 C44 O1 113.22(14) . . ?
C52 C44 C45 123.48(15) . . ?
C44 C45 C50 117.36(15) . . ?
C46 C45 C44 122.24(16) . . ?
C46 C45 C50 120.39(15) . . ?
C45 C46 H46 119.8 . . ?
C47 C46 C45 120.35(17) . . ?
C47 C46 H46 119.8 . . ?
C46 C47 H47 120.0 . . ?
C46 C47 C48 119.94(18) . . ?
C48 C47 H47 120.0 . . ?
C47 C48 H48 119.8 . . ?
C49 C48 C47 120.50(17) . . ?
C49 C48 H48 119.8 . . ?
C48 C49 H49 119.1 . . ?
C48 C49 C50 121.83(18) . . ?
C50 C49 H49 119.1 . . ?
C45 C50 C57 119.75(15) . . ?
C49 C50 C45 116.97(16) . . ?
C49 C50 C57 123.27(16) . . ?
C52 C51 C57 117.49(15) . . ?
C53 C51 C52 122.05(15) . . ?
C53 C51 C57 120.44(15) . . ?
O2 C52 C51 124.23(14) . . ?
C44 C52 O2 113.94(14) . . ?
C44 C52 C51 121.79(15) . . ?
C51 C53 H53 119.6 . . ?
C54 C53 C51 120.76(17) . . ?
C54 C53 H53 119.6 . . ?
C53 C54 H54 120.3 . . ?
C53 C54 C55 119.32(18) . . ?
C55 C54 H54 120.3 . . ?
C54 C55 H55 119.5 . . ?
C56 C55 C54 121.05(18) . . ?
C56 C55 H55 119.5 . . ?
C55 C56 H56 119.2 . . ?
C55 C56 C57 121.56(18) . . ?
C57 C56 H56 119.2 . . ?
C51 C57 C50 120.07(15) . . ?
C56 C57 C50 123.08(16) . . ?
C56 C57 C51 116.84(16) . . ?
N1 B1 C2 128.11(15) . . ?
N2 B1 N1 105.27(14) . . ?
N2 B1 C2 126.59(14) . . ?

loop_
_geom_bond_atom_site_label_1
_geom_bond_atom_site_label_2
_geom_bond_distance
_geom_bond_site_symmetry_2
_geom_bond_publ_flag
Si1 O1 1.6929(11) . ?
Si1 O2 1.7354(11) . ?
Si1 N3 1.9060(14) . ?
Si1 N4 1.8097(15) . ?
Si1 C1 1.8446(17) . ?
O1 C44 1.3805(19) . ?
O2 C52 1.3680(19) . ?
N1 C3 1.399(2) . ?
N1 C5 1.438(2) . ?
N1 B1 1.429(2) . ?
N2 C4 1.400(2) . ?
N2 C17 1.440(2) . ?
N2 B1 1.420(2) . ?
N3 C29 1.315(2) . ?
N3 C30 1.483(2) . ?
N4 C29 1.358(2) . ?
N4 C40 1.492(2) . ?
C1 C2 1.212(2) . ?
C2 B1 1.527(2) . ?
C3 H3 0.9500 . ?
C3 C4 1.337(2) . ?
C4 H4 0.9500 . ?
C5 C6 1.399(2) . ?
C5 C10 1.401(2) . ?
C6 C7 1.395(3) . ?
C6 C11 1.518(3) . ?
C7 H7 0.9500 . ?
C7 C8 1.372(3) . ?
C8 H8 0.9500 . ?
C8 C9 1.381(3) . ?
C9 H9 0.9500 . ?
C9 C10 1.395(2) . ?
C10 C14 1.519(2) . ?
C11 H11 1.0000 . ?
C11 C12 1.520(3) . ?
C11 C13 1.531(3) . ?
C12 H12A 0.9800 . ?
C12 H12B 0.9800 . ?
C12 H12C 0.9800 . ?
C13 H13A 0.9800 . ?
C13 H13B 0.9800 . ?
C13 H13C 0.9800 . ?
C14 H14 1.0000 . ?
C14 C15 1.523(3) . ?
C14 C16 1.527(3) . ?
C15 H15A 0.9800 . ?
C15 H15B 0.9800 . ?
C15 H15C 0.9800 . ?
C16 H16A 0.9800 . ?
C16 H16B 0.9800 . ?
C16 H16C 0.9800 . ?
C17 C18 1.399(3) . ?
C17 C22 1.399(2) . ?
C18 C19 1.392(3) . ?
C18 C23 1.520(3) . ?
C19 H19 0.9500 . ?
C19 C20 1.378(3) . ?
C20 H20 0.9500 . ?
C20 C21 1.371(3) . ?
C21 H21 0.9500 . ?
C21 C22 1.394(2) . ?
C22 C26 1.511(3) . ?
C23 H23 1.0000 . ?
C23 C24 1.523(3) . ?
C23 C25 1.525(3) . ?
C24 H24A 0.9800 . ?
C24 H24B 0.9800 . ?
C24 H24C 0.9800 . ?
C25 H25A 0.9800 . ?
C25 H25B 0.9800 . ?
C25 H25C 0.9800 . ?
C26 H26 1.0000 . ?
C26 C27 1.527(3) . ?
C26 C28 1.527(3) . ?
C27 H27A 0.9800 . ?
C27 H27B 0.9800 . ?
C27 H27C 0.9800 . ?
C28 H28A 0.9800 . ?
C28 H28B 0.9800 . ?
C28 H28C 0.9800 . ?
C29 C34 1.484(2) . ?
C30 C31 1.530(3) . ?
C30 C32 1.530(2) . ?
C30 C33 1.529(2) . ?
C31 H31A 0.9800 . ?
C31 H31B 0.9800 . ?
C31 H31C 0.9800 . ?
C32 H32A 0.9800 . ?
C32 H32B 0.9800 . ?
C32 H32C 0.9800 . ?
C33 H33A 0.9800 . ?
C33 H33B 0.9800 . ?
C33 H33C 0.9800 . ?
C34 C35 1.391(2) . ?
C34 C39 1.388(3) . ?
C35 H35 0.9500 . ?
C35 C36 1.387(3) . ?
C36 H36 0.9500 . ?
C36 C37 1.376(3) . ?
C37 H37 0.9500 . ?
C37 C38 1.372(3) . ?
C38 H38 0.9500 . ?
C38 C39 1.384(3) . ?
C39 H39 0.9500 . ?
C40 C41 1.526(2) . ?
C40 C42 1.524(3) . ?
C40 C43 1.532(3) . ?
C41 H41A 0.9800 . ?
C41 H41B 0.9800 . ?
C41 H41C 0.9800 . ?
C42 H42A 0.9800 . ?
C42 H42B 0.9800 . ?
C42 H42C 0.9800 . ?
C43 H43A 0.9800 . ?
C43 H43B 0.9800 . ?
C43 H43C 0.9800 . ?
C44 C45 1.412(2) . ?
C44 C52 1.350(2) . ?
C45 C46 1.410(2) . ?
C45 C50 1.422(2) . ?
C46 H46 0.9500 . ?
C46 C47 1.369(2) . ?
C47 H47 0.9500 . ?
C47 C48 1.398(3) . ?
C48 H48 0.9500 . ?
C48 C49 1.368(3) . ?
C49 H49 0.9500 . ?
C49 C50 1.410(2) . ?
C50 C57 1.459(2) . ?
C51 C52 1.423(2) . ?
C51 C53 1.405(2) . ?
C51 C57 1.426(2) . ?
C53 H53 0.9500 . ?
C53 C54 1.376(2) . ?
C54 H54 0.9500 . ?
C54 C55 1.395(3) . ?
C55 H55 0.9500 . ?
C55 C56 1.372(3) . ?
C56 H56 0.9500 . ?
C56 C57 1.415(2) . ?

loop_
_geom_torsion_atom_site_label_1
_geom_torsion_atom_site_label_2
_geom_torsion_atom_site_label_3
_geom_torsion_atom_site_label_4
_geom_torsion
_geom_torsion_site_symmetry_1
_geom_torsion_site_symmetry_2
_geom_torsion_site_symmetry_3
_geom_torsion_site_symmetry_4
_geom_torsion_publ_flag
Si1 O1 C44 C45 -174.83(13) . . . . ?
Si1 O1 C44 C52 4.08(17) . . . . ?
Si1 O2 C52 C44 -4.75(18) . . . . ?
Si1 O2 C52 C51 172.92(13) . . . . ?
Si1 N3 C29 N4 -6.62(12) . . . . ?
Si1 N3 C29 C34 168.68(15) . . . . ?
Si1 N3 C30 C31 -19.9(2) . . . . ?
Si1 N3 C30 C32 98.16(19) . . . . ?
Si1 N3 C30 C33 -138.98(15) . . . . ?
Si1 N4 C29 N3 6.98(13) . . . . ?
Si1 N4 C29 C34 -168.13(15) . . . . ?
Si1 N4 C40 C41 -68.9(2) . . . . ?
Si1 N4 C40 C42 170.67(14) . . . . ?
Si1 N4 C40 C43 49.6(2) . . . . ?
O1 Si1 O2 C52 5.91(11) . . . . ?
O1 Si1 N4 C29 -79.34(11) . . . . ?
O1 Si1 N4 C40 113.66(15) . . . . ?
O1 C44 C45 C46 -1.1(3) . . . . ?
O1 C44 C45 C50 177.93(14) . . . . ?
O1 C44 C52 O2 0.5(2) . . . . ?
O1 C44 C52 C51 -177.20(14) . . . . ?
O2 Si1 O1 C44 -5.66(11) . . . . ?
O2 Si1 N4 C29 -177.70(9) . . . . ?
O2 Si1 N4 C40 15.30(16) . . . . ?
N1 C3 C4 N2 1.0(2) . . . . ?
N1 C5 C6 C7 -179.19(15) . . . . ?
N1 C5 C6 C11 0.5(2) . . . . ?
N1 C5 C10 C9 179.66(14) . . . . ?
N1 C5 C10 C14 1.5(2) . . . . ?
N2 C17 C18 C19 177.59(15) . . . . ?
N2 C17 C18 C23 -4.8(2) . . . . ?
N2 C17 C22 C21 -177.36(16) . . . . ?
N2 C17 C22 C26 3.8(3) . . . . ?
N3 Si1 O1 C44 -172.49(11) . . . . ?
N3 Si1 O2 C52 103.4(3) . . . . ?
N3 Si1 N4 C29 -4.93(9) . . . . ?
N3 Si1 N4 C40 -171.93(16) . . . . ?
N3 C29 C34 C35 91.3(2) . . . . ?
N3 C29 C34 C39 -84.5(2) . . . . ?
N4 Si1 O1 C44 -107.65(11) . . . . ?
N4 Si1 O2 C52 134.34(11) . . . . ?
N4 C29 C34 C35 -94.5(2) . . . . ?
N4 C29 C34 C39 89.7(2) . . . . ?
C1 Si1 O1 C44 94.43(12) . . . . ?
C1 Si1 O2 C52 -115.76(11) . . . . ?
C1 Si1 N4 C29 80.87(11) . . . . ?
C1 Si1 N4 C40 -86.14(16) . . . . ?
C3 N1 C5 C6 77.9(2) . . . . ?
C3 N1 C5 C10 -101.32(19) . . . . ?
C3 N1 B1 N2 -0.43(18) . . . . ?
C3 N1 B1 C2 177.50(17) . . . . ?
C4 N2 C17 C18 -83.3(2) . . . . ?
C4 N2 C17 C22 95.6(2) . . . . ?
C4 N2 B1 N1 1.02(18) . . . . ?
C4 N2 B1 C2 -176.95(16) . . . . ?
C5 N1 C3 C4 -165.64(16) . . . . ?
C5 N1 B1 N2 163.24(16) . . . . ?
C5 N1 B1 C2 -18.8(3) . . . . ?
C5 C6 C7 C8 -0.3(3) . . . . ?
C5 C6 C11 C12 125.18(19) . . . . ?
C5 C6 C11 C13 -109.9(2) . . . . ?
C5 C10 C14 C15 -153.43(17) . . . . ?
C5 C10 C14 C16 83.4(2) . . . . ?
C6 C5 C10 C9 0.5(2) . . . . ?
C6 C5 C10 C14 -177.70(16) . . . . ?
C6 C7 C8 C9 0.1(3) . . . . ?
C7 C6 C11 C12 -55.1(2) . . . . ?
C7 C6 C11 C13 69.8(2) . . . . ?
C7 C8 C9 C10 0.4(3) . . . . ?
C8 C9 C10 C5 -0.7(3) . . . . ?
C8 C9 C10 C14 177.48(17) . . . . ?
C9 C10 C14 C15 28.5(2) . . . . ?
C9 C10 C14 C16 -94.7(2) . . . . ?
C10 C5 C6 C7 0.0(3) . . . . ?
C10 C5 C6 C11 179.70(16) . . . . ?
C11 C6 C7 C8 -179.98(18) . . . . ?
C17 N2 C4 C3 178.02(16) . . . . ?
C17 N2 B1 N1 -178.19(16) . . . . ?
C17 N2 B1 C2 3.8(3) . . . . ?
C17 C18 C19 C20 -0.2(3) . . . . ?
C17 C18 C23 C24 -92.5(2) . . . . ?
C17 C18 C23 C25 143.39(19) . . . . ?
C17 C22 C26 C27 110.6(2) . . . . ?
C17 C22 C26 C28 -125.12(19) . . . . ?
C18 C17 C22 C21 1.6(3) . . . . ?
C18 C17 C22 C26 -177.29(17) . . . . ?
C18 C19 C20 C21 1.4(3) . . . . ?
C19 C18 C23 C24 85.0(2) . . . . ?
C19 C18 C23 C25 -39.1(3) . . . . ?
C19 C20 C21 C22 -1.2(3) . . . . ?
C20 C21 C22 C17 -0.3(3) . . . . ?
C20 C21 C22 C26 178.59(19) . . . . ?
C21 C22 C26 C27 -68.2(2) . . . . ?
C21 C22 C26 C28 56.1(2) . . . . ?
C22 C17 C18 C19 -1.3(3) . . . . ?
C22 C17 C18 C23 176.27(17) . . . . ?
C23 C18 C19 C20 -177.81(18) . . . . ?
C29 N3 C30 C31 163.12(17) . . . . ?
C29 N3 C30 C32 -78.9(2) . . . . ?
C29 N3 C30 C33 44.0(2) . . . . ?
C29 N4 C40 C41 128.64(19) . . . . ?
C29 N4 C40 C42 8.2(3) . . . . ?
C29 N4 C40 C43 -112.92(19) . . . . ?
C29 C34 C35 C36 -175.34(18) . . . . ?
C29 C34 C39 C38 175.65(18) . . . . ?
C30 N3 C29 N4 171.40(15) . . . . ?
C30 N3 C29 C34 -13.3(3) . . . . ?
C34 C35 C36 C37 -0.4(3) . . . . ?
C35 C34 C39 C38 -0.2(3) . . . . ?
C35 C36 C37 C38 0.2(4) . . . . ?
C36 C37 C38 C39 0.0(3) . . . . ?
C37 C38 C39 C34 0.0(3) . . . . ?
C39 C34 C35 C36 0.3(3) . . . . ?
C40 N4 C29 N3 174.41(15) . . . . ?
C40 N4 C29 C34 -0.7(3) . . . . ?
C44 C45 C46 C47 179.44(17) . . . . ?
C44 C45 C50 C49 179.49(16) . . . . ?
C44 C45 C50 C57 -1.4(2) . . . . ?
C45 C44 C52 O2 179.44(15) . . . . ?
C45 C44 C52 C51 1.7(3) . . . . ?
C45 C46 C47 C48 0.9(3) . . . . ?
C45 C50 C57 C51 2.9(2) . . . . ?
C45 C50 C57 C56 -175.65(16) . . . . ?
C46 C45 C50 C49 -1.5(2) . . . . ?
C46 C45 C50 C57 177.60(16) . . . . ?
C46 C47 C48 C49 -1.2(3) . . . . ?
C47 C48 C49 C50 0.1(3) . . . . ?
C48 C49 C50 C45 1.2(3) . . . . ?
C48 C49 C50 C57 -177.82(17) . . . . ?
C49 C50 C57 C51 -178.05(16) . . . . ?
C49 C50 C57 C56 3.4(3) . . . . ?
C50 C45 C46 C47 0.4(3) . . . . ?
C51 C53 C54 C55 1.2(3) . . . . ?
C52 C44 C45 C46 -179.88(16) . . . . ?
C52 C44 C45 C50 -0.9(3) . . . . ?
C52 C51 C53 C54 -177.86(17) . . . . ?
C52 C51 C57 C50 -2.1(2) . . . . ?
C52 C51 C57 C56 176.55(15) . . . . ?
C53 C51 C52 O2 0.5(3) . . . . ?
C53 C51 C52 C44 178.04(17) . . . . ?
C53 C51 C57 C50 179.67(16) . . . . ?
C53 C51 C57 C56 -1.7(2) . . . . ?
C53 C54 C55 C56 -1.2(3) . . . . ?
C54 C55 C56 C57 -0.3(3) . . . . ?
C55 C56 C57 C50 -179.71(17) . . . . ?
C55 C56 C57 C51 1.7(3) . . . . ?
C57 C51 C52 O2 -177.64(15) . . . . ?
C57 C51 C52 C44 -0.1(2) . . . . ?
C57 C51 C53 C54 0.3(3) . . . . ?
B1 N1 C3 C4 -0.3(2) . . . . ?
B1 N1 C5 C6 -83.9(2) . . . . ?
B1 N1 C5 C10 96.9(2) . . . . ?
B1 N2 C4 C3 -1.3(2) . . . . ?
B1 N2 C17 C18 95.8(2) . . . . ?
B1 N2 C17 C22 -85.2(2) . . . . ?
